data_4077016
loop_
_publ_author_name
'Kozlowski, Marisa C.'
'Li, Xiaolin'
'Carroll, Patrick J.'
'Xu, Zhenrong'

_publ_section_title
;
 Copper(II) Complexes of Novel 1,5-Diaza-cis-decalin Diamine
 Ligands:&#x00A0; An Investigation of Structure and Reactivity
;
_journal_issue 21
_journal_name_full Organometallics
_journal_page_first 4513
_journal_paper_doi 10.1021/om020425p
_journal_volume 21
_journal_year 2002
_chemical_formula_sum 'C16 H34 Cl2 Cu N4 O'
_chemical_formula_weight 432.91
_space_group_IT_number 19
_symmetry_cell_setting orthorhombic
_symmetry_Int_Tables_number 19
_symmetry_space_group_name_Hall 'P 2ac 2ab'
_symmetry_space_group_name_H-M 'P 21 21 21'
_atom_sites_solution_hydrogens geom
_atom_sites_solution_primary direct
_atom_sites_solution_secondary difmap
_audit_creation_method SHELXL
_cell_angle_alpha 90.00
_cell_angle_beta 90.00
_cell_angle_gamma 90.00
_cell_formula_units_Z 4
_cell_length_a 14.4671(3)
_cell_length_b 17.6860(2)
_cell_length_c 7.7624(1)
_cell_measurement_temperature 180(2)
_cell_volume 1986.13(5)
_computing_structure_refinement 'SHELXL-93 (Sheldrick, 1993)'
_computing_structure_solution 'SIR92 (Altomare, 1993)'
_diffrn_ambient_temperature 180(2)
_diffrn_measurement_device 'image plate area detector'
_diffrn_measurement_device_type 'Rigaku R-AXIS IIc'
_diffrn_measurement_method 'phi oscillations'
_diffrn_radiation_monochromator graphite
_diffrn_radiation_source 'rotating anode'
_diffrn_radiation_type MoK\a
_diffrn_radiation_wavelength 0.71069
_diffrn_reflns_av_R_equivalents 0.0424
_diffrn_reflns_av_sigmaI/netI 0.0328
_diffrn_reflns_limit_h_max 17
_diffrn_reflns_limit_h_min -17
_diffrn_reflns_limit_k_max 21
_diffrn_reflns_limit_k_min -20
_diffrn_reflns_limit_l_max 8
_diffrn_reflns_limit_l_min -9
_diffrn_reflns_number 12919
_diffrn_reflns_theta_max 25.34
_diffrn_reflns_theta_min 2.70
_exptl_absorpt_coefficient_mu 1.380
_exptl_absorpt_correction_type none
_exptl_crystal_density_diffrn 1.448
_exptl_crystal_F_000 916
_exptl_crystal_size_max 0.38
_exptl_crystal_size_mid 0.05
_exptl_crystal_size_min 0.03
_refine_diff_density_max 0.415
_refine_diff_density_min -0.401
_refine_diff_density_rms 0.064
_refine_ls_abs_structure_details 'Flack H D (1983), Acta Cryst. A39, 876-881'
_refine_ls_abs_structure_Flack 0.02(2)
_refine_ls_extinction_method none
_refine_ls_goodness_of_fit_all 1.082
_refine_ls_goodness_of_fit_obs 1.087
_refine_ls_matrix_type full
_refine_ls_number_parameters 217
_refine_ls_number_reflns 3620
_refine_ls_number_restraints 0
_refine_ls_restrained_S_all 1.082
_refine_ls_restrained_S_obs 1.087
_refine_ls_R_factor_all 0.0402
_refine_ls_R_factor_obs 0.0376
_refine_ls_shift/esd_max 0.001
_refine_ls_shift/esd_mean 0.000
_refine_ls_structure_factor_coef Fsqd
_refine_ls_weighting_details 'w=1/[\s^2^(Fo^2^)+(0.0353P)^2^+1.8642P] where P=(Fo^2^+2Fc^2^)/3'
_refine_ls_weighting_scheme calc
_refine_ls_wR_factor_all 0.0827
_refine_ls_wR_factor_obs 0.0812
_reflns_number_observed 3461
_reflns_number_total 3620
_reflns_observed_criterion >2sigma(I)
_cod_data_source_file om020425p.cif
_cod_data_source_block '[(1)2Cu]Cl2-UP840'
_cod_depositor_comments
;
The following automatic conversions were performed:

'_refine_ls_weighting_scheme' value 'calc
w=1/[\s^2^(Fo^2^)+(0.0353P)^2^+1.8642P] where P=(Fo^2^+2Fc^2^)/3' was
changed to 'calc'. New tag '_refine_ls_weighting_details' was
created. The value of the new tag was set to
'w=1/[\s^2^(Fo^2^)+(0.0353P)^2^+1.8642P] where P=(Fo^2^+2Fc^2^)/3'.

Automatic conversion script
Id: cif_fix_values 3143 2015-03-26 13:38:13Z robertas 
;
_cod_original_sg_symbol_H-M 'P 21 21 21 '
_cod_database_code 4077016

loop_
_symmetry_equiv_pos_as_xyz
'x, y, z'
'-x+1/2, -y, z+1/2'
'x+1/2, -y+1/2, -z'
'-x, y+1/2, -z+1/2'

loop_
_atom_site_aniso_label
_atom_site_aniso_U_11
_atom_site_aniso_U_22
_atom_site_aniso_U_33
_atom_site_aniso_U_23
_atom_site_aniso_U_13
_atom_site_aniso_U_12
Cu 0.0215(2) 0.0176(2) 0.0271(2) -0.0004(2) -0.0001(2) 0.0000(2)
N1 0.0281(15) 0.0217(14) 0.029(2) -0.0012(14) 0.0005(15) 0.0028(11)
N10 0.026(2) 0.027(2) 0.036(2) -0.0007(13) 0.0040(14) -0.0022(13)
N11 0.026(2) 0.0212(14) 0.032(2) 0.0014(12) -0.0052(13) 0.0014(12)
N20 0.0196(14) 0.0269(14) 0.0268(15) -0.0002(14) -0.0040(13) -0.0007(11)
C2 0.030(2) 0.035(2) 0.044(2) 0.011(2) -0.013(2) -0.007(2)
C3 0.041(2) 0.050(3) 0.031(2) 0.009(2) -0.008(2) -0.011(2)
C4 0.051(3) 0.045(2) 0.032(2) -0.010(2) -0.002(2) -0.014(2)
C5 0.037(2) 0.028(2) 0.032(2) -0.003(2) 0.006(2) -0.006(2)
C6 0.028(2) 0.023(2) 0.032(2) 0.000(2) 0.001(2) -0.0027(14)
C7 0.041(2) 0.026(2) 0.042(2) 0.007(2) 0.010(2) 0.001(2)
C8 0.049(2) 0.023(2) 0.034(2) 0.006(2) -0.002(2) 0.010(2)
C9 0.034(2) 0.027(2) 0.042(2) -0.003(2) 0.000(2) 0.006(2)
C12 0.027(2) 0.031(2) 0.044(2) 0.001(2) 0.004(2) 0.002(2)
C13 0.035(2) 0.035(2) 0.036(2) 0.001(2) 0.009(2) 0.000(2)
C14 0.030(2) 0.028(2) 0.039(2) 0.010(2) 0.003(2) 0.001(2)
C15 0.026(2) 0.021(2) 0.034(2) 0.002(2) -0.003(2) -0.0019(14)
C16 0.030(2) 0.021(2) 0.040(2) -0.001(2) -0.006(2) -0.0009(14)
C17 0.050(3) 0.031(2) 0.030(2) -0.004(2) -0.009(2) 0.001(2)
C18 0.047(3) 0.029(2) 0.032(2) -0.005(2) 0.006(2) 0.003(2)
C19 0.030(2) 0.028(2) 0.042(2) -0.004(2) 0.006(2) 0.000(2)
Cl1 0.0415(6) 0.0396(5) 0.0405(6) 0.0052(5) -0.0016(5) 0.0096(4)
Cl2 0.0457(6) 0.0336(5) 0.0634(7) -0.0085(5) -0.0251(5) -0.0004(5)
O1 0.145(4) 0.092(3) 0.130(4) 0.068(3) 0.107(4) 0.078(3)

loop_
_atom_site_label
_atom_site_type_symbol
_atom_site_fract_x
_atom_site_fract_y
_atom_site_fract_z
_atom_site_U_iso_or_equiv
_atom_site_thermal_displace_type
_atom_site_occupancy
_atom_site_calc_flag
_atom_site_refinement_flags
Cu Cu 0.52211(3) 0.60336(2) 0.55306(5) 0.02207(11) Uani 1 d .
N1 N 0.6534(2) 0.6426(2) 0.5558(4) 0.0262(6) Uani 1 d .
H1 H 0.6848(2) 0.6262(2) 0.4613(4) 0.035 Uiso 1 calc R
N10 N 0.4887(2) 0.7097(2) 0.6235(4) 0.0295(7) Uani 1 d .
H10 H 0.4446(2) 0.7089(2) 0.7070(4) 0.039 Uiso 1 calc R
N11 N 0.3933(2) 0.5673(2) 0.4859(4) 0.0263(7) Uani 1 d .
H11 H 0.3703(2) 0.5954(2) 0.3975(4) 0.035 Uiso 1 calc R
N20 N 0.5530(2) 0.4919(2) 0.5570(4) 0.0245(6) Uani 1 d .
H20 H 0.5900(2) 0.4811(2) 0.6486(4) 0.033 Uiso 1 calc R
C2 C 0.7005(3) 0.6174(2) 0.7160(5) 0.0364(9) Uani 1 d .
H2A H 0.7586(3) 0.6441(2) 0.7293(5) 0.048 Uiso 1 calc R
H2B H 0.7136(3) 0.5636(2) 0.7096(5) 0.048 Uiso 1 calc R
C3 C 0.6388(3) 0.6334(2) 0.8678(5) 0.0406(10) Uani 1 d .
H3A H 0.6731(3) 0.6245(2) 0.9733(5) 0.054 Uiso 1 calc R
H3B H 0.5869(3) 0.5986(2) 0.8658(5) 0.054 Uiso 1 calc R
C4 C 0.6022(3) 0.7148(2) 0.8680(5) 0.0428(11) Uani 1 d .
H4A H 0.5489(3) 0.7175(2) 0.9436(5) 0.057 Uiso 1 calc R
H4B H 0.6495(3) 0.7477(2) 0.9153(5) 0.057 Uiso 1 calc R
C5 C 0.5745(3) 0.7445(2) 0.6897(5) 0.0324(9) Uani 1 d .
H5 H 0.5659(3) 0.7993(2) 0.6963(5) 0.043 Uiso 1 calc R
C6 C 0.6476(3) 0.7273(2) 0.5568(5) 0.0280(8) Uani 1 d .
H6 H 0.7069(3) 0.7485(2) 0.5941(5) 0.037 Uiso 1 calc R
C7 C 0.6221(3) 0.7594(2) 0.3812(5) 0.0365(10) Uani 1 d .
H7A H 0.6302(3) 0.8138(2) 0.3839(5) 0.049 Uiso 1 calc R
H7B H 0.6644(3) 0.7393(2) 0.2959(5) 0.049 Uiso 1 calc R
C8 C 0.5236(3) 0.7419(2) 0.3251(5) 0.0353(9) Uani 1 d .
H8A H 0.5069(3) 0.7749(2) 0.2303(5) 0.047 Uiso 1 calc R
H8B H 0.5206(3) 0.6901(2) 0.2841(5) 0.047 Uiso 1 calc R
C9 C 0.4550(3) 0.7521(2) 0.4698(5) 0.0345(9) Uani 1 d .
H9A H 0.4488(3) 0.8054(2) 0.4975(5) 0.046 Uiso 1 calc R
H9B H 0.3949(3) 0.7332(2) 0.4351(5) 0.046 Uiso 1 calc R
C12 C 0.3330(3) 0.5726(2) 0.6396(5) 0.0337(9) Uani 1 d .
H12A H 0.2757(3) 0.5455(2) 0.6192(5) 0.045 Uiso 1 calc R
H12B H 0.3181(3) 0.6251(2) 0.6627(5) 0.045 Uiso 1 calc R
C13 C 0.3830(3) 0.5386(2) 0.7931(5) 0.0350(9) Uani 1 d .
H13A H 0.3407(3) 0.5354(2) 0.8898(5) 0.047 Uiso 1 calc R
H13B H 0.4337(3) 0.5715(2) 0.8261(5) 0.047 Uiso 1 calc R
C14 C 0.4210(3) 0.4595(2) 0.7527(5) 0.0325(9) Uani 1 d .
H14A H 0.4677(3) 0.4469(2) 0.8376(5) 0.043 Uiso 1 calc R
H14B H 0.3712(3) 0.4231(2) 0.7642(5) 0.043 Uiso 1 calc R
C15 C 0.4631(2) 0.4517(2) 0.5735(5) 0.0274(8) Uani 1 d .
H15 H 0.4724(2) 0.3980(2) 0.5482(5) 0.036 Uiso 1 calc R
C16 C 0.4026(3) 0.4861(2) 0.4349(6) 0.0303(8) Uani 1 d .
H16 H 0.3416(3) 0.4620(2) 0.4380(6) 0.040 Uiso 1 calc R
C17 C 0.4437(3) 0.4770(2) 0.2558(5) 0.0371(10) Uani 1 d .
H17A H 0.4079(3) 0.5070(2) 0.1753(5) 0.049 Uiso 1 calc R
H17B H 0.4382(3) 0.4244(2) 0.2213(5) 0.049 Uiso 1 calc R
C18 C 0.5449(3) 0.5005(2) 0.2429(5) 0.0360(9) Uani 1 d .
H18A H 0.5709(3) 0.4809(2) 0.1367(5) 0.048 Uiso 1 calc R
H18B H 0.5489(3) 0.5552(2) 0.2394(5) 0.048 Uiso 1 calc R
C19 C 0.6001(3) 0.4713(2) 0.3935(5) 0.0331(9) Uani 1 d .
H19A H 0.6061(3) 0.4168(2) 0.3856(5) 0.044 Uiso 1 calc R
H19B H 0.6617(3) 0.4931(2) 0.3914(5) 0.044 Uiso 1 calc R
Cl1 Cl 0.29300(7) 0.64662(6) 1.17051(14) 0.0405(2) Uani 1 d .
Cl2 Cl 0.30877(8) 0.90363(6) 0.70732(15) 0.0476(3) Uani 1 d .
O1 O 0.3717(4) 0.7551(3) 0.8959(7) 0.122(2) Uani 1 d .
H1A H 0.3496 0.7980 0.8732 0.100 Uiso 1 d .
H1B H 0.3353 0.7311 0.9781 0.100 Uiso 1 d .

loop_
_atom_type_symbol
_atom_type_description
_atom_type_scat_dispersion_real
_atom_type_scat_dispersion_imag
_atom_type_scat_source
C C 0.0033 0.0016 'International Tables Vol C Tables 4.2.6.8 and 6.1.1.4'
H H 0.0000 0.0000 'International Tables Vol C Tables 4.2.6.8 and 6.1.1.4'
N N 0.0061 0.0033 'International Tables Vol C Tables 4.2.6.8 and 6.1.1.4'
O O 0.0106 0.0060 'International Tables Vol C Tables 4.2.6.8 and 6.1.1.4'
Cu Cu 0.3201 1.2651 'International Tables Vol C Tables 4.2.6.8 and 6.1.1.4'
Cl Cl 0.1484 0.1585 'International Tables Vol C Tables 4.2.6.8 and 6.1.1.4'

loop_
_geom_angle_atom_site_label_1
_geom_angle_atom_site_label_2
_geom_angle_atom_site_label_3
_geom_angle
N10 Cu N20 163.32(13)
N10 Cu N1 84.38(12)
N20 Cu N1 97.29(11)
N10 Cu N11 98.19(12)
N20 Cu N11 84.30(11)
N1 Cu N11 165.72(13)
C2 N1 C6 108.7(3)
C2 N1 Cu 109.7(2)
C6 N1 Cu 106.9(2)
C5 N10 C9 110.1(3)
C5 N10 Cu 106.4(2)
C9 N10 Cu 109.3(2)
C12 N11 C16 109.1(3)
C12 N11 Cu 108.2(2)
C16 N11 Cu 106.6(2)
C19 N20 C15 111.0(3)
C19 N20 Cu 109.1(2)
C15 N20 Cu 105.9(2)
N1 C2 C3 109.1(3)
C2 C3 C4 112.5(3)
C5 C4 C3 114.2(3)
N10 C5 C6 105.5(3)
N10 C5 C4 113.0(3)
C6 C5 C4 111.4(4)
N1 C6 C5 104.1(3)
N1 C6 C7 112.4(3)
C5 C6 C7 111.6(3)
C8 C7 C6 114.1(3)
C9 C8 C7 112.2(3)
N10 C9 C8 108.6(3)
N11 C12 C13 109.0(3)
C12 C13 C14 111.8(3)
C15 C14 C13 114.4(3)
N20 C15 C16 104.6(3)
N20 C15 C14 112.6(3)
C16 C15 C14 112.4(3)
N11 C16 C15 104.4(3)
N11 C16 C17 112.3(3)
C15 C16 C17 112.4(3)
C16 C17 C18 114.0(3)
C19 C18 C17 111.4(3)
N20 C19 C18 109.6(3)

loop_
_geom_bond_atom_site_label_1
_geom_bond_atom_site_label_2
_geom_bond_distance
Cu N10 2.017(3)
Cu N20 2.022(3)
Cu N1 2.022(3)
Cu N11 2.037(3)
N1 C2 1.487(5)
N1 C6 1.501(4)
N10 C5 1.476(5)
N10 C9 1.492(5)
N11 C12 1.482(5)
N11 C16 1.496(4)
N20 C19 1.486(5)
N20 C15 1.487(4)
C2 C3 1.505(6)
C3 C4 1.535(6)
C4 C5 1.534(6)
C5 C6 1.508(5)
C6 C7 1.522(6)
C7 C8 1.521(6)
C8 C9 1.510(6)
C12 C13 1.518(6)
C13 C14 1.535(5)
C14 C15 1.524(6)
C15 C16 1.515(5)
C16 C17 1.521(6)
C17 C18 1.525(6)
C18 C19 1.507(6)
